data_2015073
loop_
_publ_author_name
'Ferguson, George'
'Gallagher, John F.'
'Kennedy, John D.'
'O'Connell, Donnacha P.'
'Patterson, Jennifer C.'
'Spalding, Trevor R.'

_publ_section_title
;Twisted [(<i>R</i>~3~P)Pd<i>X</i>] groups above dicarbaborane ligands:
 4-dimethylsulfido-3-iodo-3-triphenylphosphine-<i>closo</i>-3-pallada-1,2-dicarbadodecaborane
 and
 3-dimethylphenylphosphine-3-chloro-4-dimethylsulfido-<i>closo</i>-3-pallada-1,2-dicarbadodecaborane
;
_journal_coeditor_code SK1861
_journal_issue 8
_journal_name_full 'Acta Crystallographica Section C'
_journal_page_first m393
_journal_page_last m396
_journal_paper_doi 10.1107/S0108270105022286
_journal_volume 61
_journal_year 2005
_chemical_formula_iupac '[Pd (C4 H16 B9 S) Cl (C8 H11 P1)]'
_chemical_formula_moiety 'C12 H27 B9 Cl P Pd S'
_chemical_formula_sum 'C12 H27 B9 Cl P Pd S'
_chemical_formula_weight 473.54
_chemical_name_systematic
;
3-dimethylphenylphosphine-
3-chloro-4-dimethylsulfido-closo-3-pallada-1,2-dicarbadodecaborane
;
_space_group_IT_number 14
_symmetry_cell_setting monoclinic
_symmetry_space_group_name_Hall '-P 2yn'
_symmetry_space_group_name_H-M 'P 1 21/n 1'
_atom_sites_solution_hydrogens geom
_atom_sites_solution_primary direct
_atom_sites_solution_secondary difmap
_cell_angle_alpha 90.00
_cell_angle_beta 96.567(5)
_cell_angle_gamma 90.00
_cell_formula_units_Z 4
_cell_length_a 12.8117(8)
_cell_length_b 9.2670(7)
_cell_length_c 18.2948(10)
_cell_measurement_reflns_used 25
_cell_measurement_temperature 294.0(10)
_cell_measurement_theta_max 16.50
_cell_measurement_theta_min 10.01
_cell_volume 2157.8(2)
_computing_cell_refinement 'DIFRAC (Gabe & White, 1993)'
_computing_data_collection 'DIFRAC (Gabe & White, 1993) with profile analysis'
_computing_data_reduction 'DATRD2 in NRCVAX94 (Gabe <i>et al.</i>, 1989)'
_computing_molecular_graphics 'PLATON (Spek, 2003)'
_computing_publication_material 'SHELXL97 and PRPKAPPA (Ferguson, 1999)'
_computing_structure_refinement 'SHELXL97 (Sheldrick, 1997) in WinGX (Version 1.70.01; Farrugia, 1999)'
_computing_structure_solution 'SHELXS97 (Sheldrick, 1997)'
_diffrn_ambient_temperature 294.0(10)
_diffrn_measured_fraction_theta_full 1.000
_diffrn_measured_fraction_theta_max 1.000
_diffrn_measurement_device 'Enraf--Nonius CAD-4'
_diffrn_measurement_method \q/2\q
_diffrn_radiation_monochromator graphite
_diffrn_radiation_source 'fine-focus sealed X-ray tube'
_diffrn_radiation_type 'Mo K\a'
_diffrn_radiation_wavelength 0.71073
_diffrn_reflns_av_R_equivalents 0.0201
_diffrn_reflns_av_sigmaI/netI 0.0165
_diffrn_reflns_limit_h_max 18
_diffrn_reflns_limit_h_min 0
_diffrn_reflns_limit_k_max 13
_diffrn_reflns_limit_k_min 0
_diffrn_reflns_limit_l_max 25
_diffrn_reflns_limit_l_min -25
_diffrn_reflns_number 6506
_diffrn_reflns_theta_full 29.97
_diffrn_reflns_theta_max 29.97
_diffrn_reflns_theta_min 1.85
_diffrn_standards_decay_% 0
_diffrn_standards_interval_count 250
_diffrn_standards_number 3
_exptl_absorpt_coefficient_mu 1.148
_exptl_absorpt_correction_T_max 0.760
_exptl_absorpt_correction_T_min 0.684
_exptl_absorpt_correction_type psi-scan
_exptl_absorpt_process_details '(ABSCOR in NRCVAX; Gabe <i>et al.</i>, 1989)'
_exptl_crystal_colour purple
_exptl_crystal_density_diffrn 1.458
_exptl_crystal_density_method 'not measured'
_exptl_crystal_description block
_exptl_crystal_F_000 952
_exptl_crystal_size_max 0.33
_exptl_crystal_size_mid 0.25
_exptl_crystal_size_min 0.25
_refine_diff_density_max 0.702
_refine_diff_density_min -0.514
_refine_ls_extinction_coef 0.00185(18)
_refine_ls_extinction_expression Fc^*^=kFc[1+0.001xFc^2^\l^3^/sin(2\q)]^-1/4^
_refine_ls_extinction_method SHELXL97
_refine_ls_goodness_of_fit_ref 1.031
_refine_ls_hydrogen_treatment constr
_refine_ls_matrix_type full
_refine_ls_number_parameters 231
_refine_ls_number_reflns 6265
_refine_ls_number_restraints 0
_refine_ls_restrained_S_all 1.031
_refine_ls_R_factor_all 0.0405
_refine_ls_R_factor_gt 0.0240
_refine_ls_shift/su_max 0.001
_refine_ls_shift/su_mean 0.000
_refine_ls_structure_factor_coef Fsqd
_refine_ls_weighting_details 'w=1/[\s^2^(Fo^2^)+(0.0335P)^2^+0.6303P] where P=(Fo^2^+2Fc^2^)/3'
_refine_ls_weighting_scheme calc
_refine_ls_wR_factor_gt 0.0589
_refine_ls_wR_factor_ref 0.0637
_reflns_number_gt 5023
_reflns_number_total 6265
_reflns_threshold_expression I>2\s(I)
_cod_data_source_file sk1861.cif
_cod_data_source_block II
_cod_original_sg_symbol_H-M 'P 21/n'
_cod_database_code 2015073
_cod_database_fobs_code 2015073

loop_
_symmetry_equiv_pos_as_xyz
'x, y, z'
'-x+1/2, y+1/2, -z+1/2'
'-x, -y, -z'
'x-1/2, -y-1/2, z-1/2'

loop_
_atom_site_label
_atom_site_fract_x
_atom_site_fract_y
_atom_site_fract_z
_atom_site_U_iso_or_equiv
_atom_site_adp_type
_atom_site_calc_flag
_atom_site_refinement_flags
_atom_site_occupancy
_atom_site_disorder_assembly
_atom_site_disorder_group
_atom_site_type_symbol
Pd3 0.379261(10) 0.335664(14) 0.101576(7) 0.03293(5) Uani d . 1 . . Pd
S1 0.53335(4) 0.04233(5) 0.12176(3) 0.03873(10) Uani d . 1 . . S
P1 0.20666(4) 0.36995(5) 0.07755(3) 0.03981(11) Uani d . 1 . . P
Cl1 0.39537(4) 0.27972(7) -0.02333(3) 0.05485(13) Uani d . 1 . . Cl
C1 0.55550(13) 0.36598(18) 0.14010(9) 0.0329(3) Uani d . 1 . . C
H1 0.5867 0.3636 0.0865 0.039 Uiso calc R 1 . . H
C2 0.50663(14) 0.51148(19) 0.16241(10) 0.0375(4) Uani d . 1 . . C
H2 0.5099 0.6092 0.1286 0.045 Uiso calc R 1 . . H
C3 0.40912(19) -0.0446(3) 0.10041(15) 0.0622(6) Uani d . 1 . . C
H3A 0.4197 -0.1400 0.0822 0.093 Uiso calc R 1 . . H
H3B 0.3668 0.0101 0.0636 0.093 Uiso calc R 1 . . H
H3C 0.3741 -0.0506 0.1440 0.093 Uiso calc R 1 . . H
C4 0.5948(2) -0.0794(2) 0.18996(13) 0.0562(6) Uani d . 1 . . C
H4A 0.5492 -0.0946 0.2274 0.084 Uiso calc R 1 . . H
H4B 0.6600 -0.0387 0.2117 0.084 Uiso calc R 1 . . H
H4C 0.6081 -0.1699 0.1672 0.084 Uiso calc R 1 . . H
C11 0.18008(14) 0.5338(2) 0.02529(10) 0.0393(4) Uani d . 1 . . C
C12 0.1707(2) 0.6645(2) 0.06040(12) 0.0531(5) Uani d . 1 . . C
H12 0.1725 0.6674 0.1113 0.064 Uiso calc R 1 . . H
C13 0.1586(2) 0.7905(3) 0.02020(15) 0.0676(7) Uani d . 1 . . C
H13 0.1524 0.8779 0.0443 0.081 Uiso calc R 1 . . H
C14 0.1555(2) 0.7883(3) -0.05508(15) 0.0673(7) Uani d . 1 . . C
H14 0.1477 0.8737 -0.0818 0.081 Uiso calc R 1 . . H
C15 0.1640(2) 0.6597(3) -0.09035(13) 0.0670(7) Uani d . 1 . . C
H15 0.1614 0.6578 -0.1414 0.080 Uiso calc R 1 . . H
C16 0.17644(19) 0.5322(3) -0.05101(12) 0.0578(6) Uani d . 1 . . C
H16 0.1824 0.4453 -0.0756 0.069 Uiso calc R 1 . . H
C17 0.1412(2) 0.2262(3) 0.02328(18) 0.0750(8) Uani d . 1 . . C
H17A 0.1448 0.1388 0.0517 0.113 Uiso calc R 1 . . H
H17B 0.1752 0.2116 -0.0203 0.113 Uiso calc R 1 . . H
H17C 0.0690 0.2517 0.0096 0.113 Uiso calc R 1 . . H
C18 0.13252(18) 0.3838(3) 0.15605(14) 0.0593(6) Uani d . 1 . . C
H18A 0.1616 0.4591 0.1881 0.089 Uiso calc R 1 . . H
H18B 0.1362 0.2938 0.1822 0.089 Uiso calc R 1 . . H
H18C 0.0605 0.4057 0.1393 0.089 Uiso calc R 1 . . H
B4 0.50616(16) 0.2128(2) 0.17366(11) 0.0335(4) Uani d . 1 . . B
B5 0.62480(18) 0.2841(2) 0.21582(12) 0.0401(4) Uani d . 1 . . B
H5 0.6990 0.2246 0.2154 0.048 Uiso calc R 1 . . H
B6 0.62427(18) 0.4761(2) 0.20917(12) 0.0431(5) Uani d . 1 . . B
H6 0.6966 0.5386 0.2058 0.052 Uiso calc R 1 . . H
B7 0.39869(18) 0.4687(2) 0.20263(12) 0.0421(5) Uani d . 1 . . B
H7 0.3282 0.5374 0.1959 0.050 Uiso calc R 1 . . H
B8 0.39851(18) 0.2672(2) 0.21915(11) 0.0396(4) Uani d . 1 . . B
H8 0.3308 0.1991 0.2281 0.048 Uiso calc R 1 . . H
B9 0.52454(19) 0.2306(2) 0.26969(12) 0.0425(5) Uani d . 1 . . B
H9 0.5347 0.1384 0.3077 0.051 Uiso calc R 1 . . H
B10 0.5951(2) 0.3929(3) 0.29088(12) 0.0491(5) Uani d . 1 . . B
H10 0.6484 0.4034 0.3422 0.059 Uiso calc R 1 . . H
B11 0.5189(2) 0.5382(2) 0.25307(12) 0.0466(5) Uani d . 1 . . B
H11 0.5217 0.6441 0.2803 0.056 Uiso calc R 1 . . H
B12 0.4533(2) 0.3886(3) 0.28837(12) 0.0483(5) Uani d . 1 . . B
H12A 0.4128 0.3999 0.3380 0.058 Uiso calc R 1 . . H

loop_
_atom_site_aniso_label
_atom_site_aniso_U_11
_atom_site_aniso_U_22
_atom_site_aniso_U_33
_atom_site_aniso_U_12
_atom_site_aniso_U_13
_atom_site_aniso_U_23
Pd3 0.03533(7) 0.03033(7) 0.03383(7) 0.00362(5) 0.00693(5) 0.00116(5)
S1 0.0453(2) 0.0300(2) 0.0402(2) 0.00383(18) 0.00193(18) -0.00286(17)
P1 0.0349(2) 0.0340(2) 0.0511(3) -0.00032(18) 0.0071(2) -0.0008(2)
Cl1 0.0621(3) 0.0670(3) 0.0361(2) 0.0092(3) 0.0086(2) -0.0039(2)
C1 0.0353(8) 0.0301(8) 0.0330(8) -0.0020(6) 0.0030(6) 0.0012(6)
C2 0.0467(10) 0.0253(8) 0.0406(9) -0.0021(7) 0.0052(7) 0.0012(7)
C3 0.0541(12) 0.0404(12) 0.0885(18) -0.0046(10) -0.0081(12) -0.0166(11)
C4 0.0739(15) 0.0351(10) 0.0554(12) 0.0121(10) -0.0102(11) 0.0006(9)
C11 0.0315(8) 0.0438(10) 0.0419(9) 0.0032(7) 0.0020(7) 0.0006(8)
C12 0.0734(15) 0.0431(11) 0.0424(10) 0.0035(10) 0.0043(10) 0.0031(9)
C13 0.093(2) 0.0432(12) 0.0659(16) 0.0046(13) 0.0067(14) 0.0081(11)
C14 0.0652(15) 0.0699(17) 0.0670(16) 0.0078(13) 0.0083(12) 0.0317(14)
C15 0.0629(14) 0.096(2) 0.0430(11) 0.0205(14) 0.0087(10) 0.0167(13)
C16 0.0604(13) 0.0687(16) 0.0436(11) 0.0172(12) 0.0032(9) -0.0029(10)
C17 0.0578(14) 0.0527(15) 0.114(2) -0.0154(12) 0.0059(14) -0.0247(15)
C18 0.0481(12) 0.0626(14) 0.0719(15) 0.0041(11) 0.0272(11) 0.0157(12)
B4 0.0403(10) 0.0258(8) 0.0344(9) -0.0004(7) 0.0043(7) 0.0021(7)
B5 0.0449(11) 0.0355(10) 0.0382(10) -0.0009(9) -0.0022(8) 0.0016(8)
B6 0.0485(12) 0.0352(11) 0.0440(11) -0.0098(9) -0.0016(9) -0.0011(9)
B7 0.0499(12) 0.0347(11) 0.0432(11) 0.0048(9) 0.0123(9) -0.0025(8)
B8 0.0481(11) 0.0343(10) 0.0380(10) -0.0022(9) 0.0115(8) 0.0028(8)
B9 0.0590(13) 0.0345(11) 0.0337(10) -0.0025(9) 0.0038(9) 0.0043(8)
B10 0.0677(15) 0.0412(12) 0.0356(10) -0.0049(11) -0.0054(10) -0.0031(9)
B11 0.0660(14) 0.0327(11) 0.0412(11) -0.0034(10) 0.0061(10) -0.0052(9)
B12 0.0692(15) 0.0432(12) 0.0347(10) -0.0007(11) 0.0153(10) -0.0023(9)

loop_
_atom_type_symbol
_atom_type_description
_atom_type_scat_dispersion_real
_atom_type_scat_dispersion_imag
_atom_type_scat_source
C C 0.0033 0.0016 'International Tables Vol C Tables 4.2.6.8 and 6.1.1.4'
H H 0.0000 0.0000 'International Tables Vol C Tables 4.2.6.8 and 6.1.1.4'
B B 0.0013 0.0007 'International Tables Vol C Tables 4.2.6.8 and 6.1.1.4'
Cl Cl 0.1484 0.1585 'International Tables Vol C Tables 4.2.6.8 and 6.1.1.4'
P P 0.1023 0.0942 'International Tables Vol C Tables 4.2.6.8 and 6.1.1.4'
Pd Pd -0.9988 1.0072 'International Tables Vol C Tables 4.2.6.8 and 6.1.1.4'
S S 0.1246 0.1234 'International Tables Vol C Tables 4.2.6.8 and 6.1.1.4'

loop_
_geom_angle_atom_site_label_1
_geom_angle_atom_site_label_2
_geom_angle_atom_site_label_3
_geom_angle
B7 Pd3 P1 95.72(6)
B7 Pd3 B8 50.40(8)
P1 Pd3 B8 103.23(6)
B7 Pd3 B4 77.88(8)
P1 Pd3 B4 144.32(5)
B8 Pd3 B4 46.07(8)
B7 Pd3 C1 70.36(7)
P1 Pd3 C1 163.51(5)
B8 Pd3 C1 75.12(7)
B4 Pd3 C1 43.48(6)
B7 Pd3 Cl1 155.75(6)
P1 Pd3 Cl1 92.00(2)
B8 Pd3 Cl1 148.67(6)
B4 Pd3 Cl1 108.25(5)
C1 Pd3 Cl1 97.52(5)
B7 Pd3 C2 41.66(7)
P1 Pd3 C2 125.64(4)
B8 Pd3 C2 76.06(7)
B4 Pd3 C2 71.27(7)
C1 Pd3 C2 37.87(6)
Cl1 Pd3 C2 116.77(5)
C3 S1 C4 100.24(12)
C3 S1 B4 105.96(10)
C4 S1 B4 105.45(10)
C11 P1 C17 106.33(12)
C11 P1 C18 106.00(10)
C17 P1 C18 103.57(14)
C11 P1 Pd3 110.32(6)
C17 P1 Pd3 112.98(10)
C18 P1 Pd3 116.84(9)
C2 C1 B4 116.80(14)
C2 C1 B5 110.70(14)
B4 C1 B5 61.48(11)
C2 C1 B6 59.94(12)
B4 C1 B6 113.44(14)
B5 C1 B6 61.05(12)
C2 C1 Pd3 77.11(9)
B4 C1 Pd3 67.43(9)
B5 C1 Pd3 125.86(11)
B6 C1 Pd3 132.54(12)
C2 C1 H1 116.6
B4 C1 H1 119.6
B5 C1 H1 119.9
B6 C1 H1 116.4
Pd3 C1 H1 99.7
C1 C2 B11 113.17(15)
C1 C2 B6 66.46(12)
B11 C2 B6 62.90(13)
C1 C2 B7 106.53(14)
B11 C2 B7 65.77(14)
B6 C2 B7 117.72(15)
C1 C2 Pd3 65.02(9)
B11 C2 Pd3 121.81(12)
B6 C2 Pd3 127.40(12)
B7 C2 Pd3 60.70(9)
C1 C2 H2 121.5
B11 C2 H2 115.6
B6 C2 H2 110.9
B7 C2 H2 121.7
Pd3 C2 H2 110.8
S1 C3 H3A 109.5
S1 C3 H3B 109.5
H3A C3 H3B 109.5
S1 C3 H3C 109.5
H3A C3 H3C 109.5
H3B C3 H3C 109.5
S1 C4 H4A 109.5
S1 C4 H4B 109.5
H4A C4 H4B 109.5
S1 C4 H4C 109.5
H4A C4 H4C 109.5
H4B C4 H4C 109.5
C12 C11 C16 118.7(2)
C12 C11 P1 120.77(15)
C16 C11 P1 120.34(17)
C13 C12 C11 120.3(2)
C13 C12 H12 119.9
C11 C12 H12 119.9
C14 C13 C12 120.7(3)
C14 C13 H13 119.7
C12 C13 H13 119.7
C15 C14 C13 119.5(2)
C15 C14 H14 120.2
C13 C14 H14 120.2
C14 C15 C16 120.7(2)
C14 C15 H15 119.7
C16 C15 H15 119.7
C15 C16 C11 120.1(2)
C15 C16 H16 119.9
C11 C16 H16 119.9
P1 C17 H17A 109.5
P1 C17 H17B 109.5
H17A C17 H17B 109.5
P1 C17 H17C 109.5
H17A C17 H17C 109.5
H17B C17 H17C 109.5
P1 C18 H18A 109.5
P1 C18 H18B 109.5
H18A C18 H18B 109.5
P1 C18 H18C 109.5
H18A C18 H18C 109.5
H18B C18 H18C 109.5
C1 B4 B5 60.25(11)
C1 B4 B9 105.70(14)
B5 B4 B9 60.88(12)
C1 B4 B8 105.96(14)
B5 B4 B8 111.70(15)
B9 B4 B8 61.51(13)
C1 B4 S1 114.73(12)
B5 B4 S1 109.56(13)
B9 B4 S1 124.69(13)
B8 B4 S1 132.30(14)
C1 B4 Pd3 69.09(9)
B5 B4 Pd3 126.28(12)
B9 B4 Pd3 122.55(13)
B8 B4 Pd3 65.51(10)
S1 B4 Pd3 106.64(9)
C1 B5 B4 58.27(11)
C1 B5 B9 103.23(15)
B4 B5 B9 59.57(12)
C1 B5 B10 103.51(16)
B4 B5 B10 107.59(16)
B9 B5 B10 59.88(13)
C1 B5 B6 60.72(12)
B4 B5 B6 110.47(15)
B9 B5 B6 108.59(16)
B10 B5 B6 59.19(13)
C1 B5 H5 125.3
B4 B5 H5 121.0
B9 B5 H5 123.0
B10 B5 H5 123.4
B6 B5 H5 119.8
C2 B6 B11 58.23(13)
C2 B6 B10 104.67(17)
B11 B6 B10 60.19(14)
C2 B6 C1 53.60(10)
B11 B6 C1 99.78(15)
B10 B6 C1 102.50(15)
C2 B6 B5 103.06(14)
B11 B6 B5 107.14(16)
B10 B6 B5 60.30(13)
C1 B6 B5 58.23(11)
C2 B6 H6 125.6
B11 B6 H6 123.6
B10 B6 H6 122.7
C1 B6 H6 127.9
B5 B6 H6 122.2
C2 B7 B12 102.75(16)
C2 B7 B11 56.59(12)
B12 B7 B11 58.87(13)
C2 B7 B8 108.53(14)
B12 B7 B8 57.45(12)
B11 B7 B8 106.53(16)
C2 B7 Pd3 77.63(10)
B12 B7 Pd3 119.55(13)
B11 B7 Pd3 128.94(14)
B8 B7 Pd3 65.25(9)
C2 B7 H7 121.2
B12 B7 H7 124.6
B11 B7 H7 119.2
B8 B7 H7 125.0
Pd3 B7 H7 102.5
B4 B8 B12 104.54(16)
B4 B8 B9 58.96(12)
B12 B8 B9 59.68(13)
B4 B8 B7 101.05(14)
B12 B8 B7 58.76(13)
B9 B8 B7 104.53(15)
B4 B8 Pd3 68.42(9)
B12 B8 Pd3 119.91(13)
B9 B8 Pd3 122.92(13)
B7 B8 Pd3 64.34(9)
B4 B8 H8 125.3
B12 B8 H8 120.7
B9 B8 H8 119.5
B7 B8 H8 127.3
Pd3 B8 H8 107.7
B4 B9 B10 107.79(15)
B4 B9 B5 59.55(12)
B10 B9 B5 60.14(13)
B4 B9 B12 104.89(15)
B10 B9 B12 61.36(14)
B5 B9 B12 107.25(16)
B4 B9 B8 59.54(11)
B10 B9 B8 110.95(16)
B5 B9 B8 109.01(14)
B12 B9 B8 59.55(13)
B4 B9 H9 123.5
B10 B9 H9 120.0
B5 B9 H9 121.7
B12 B9 H9 123.0
B8 B9 H9 120.4
B11 B10 B6 59.50(14)
B11 B10 B9 108.47(17)
B6 B10 B9 109.75(15)
B11 B10 B5 106.76(16)
B6 B10 B5 60.51(13)
B9 B10 B5 59.98(13)
B11 B10 B12 59.79(14)
B6 B10 B12 107.31(17)
B9 B10 B12 59.44(14)
B5 B10 B12 105.66(16)
B11 B10 H10 122.1
B6 B10 H10 121.0
B9 B10 H10 120.8
B5 B10 H10 122.8
B12 B10 H10 123.1
C2 B11 B6 58.87(12)
C2 B11 B10 105.25(16)
B6 B11 B10 60.31(14)
C2 B11 B12 104.51(15)
B6 B11 B12 109.43(17)
B10 B11 B12 61.66(15)
C2 B11 B7 57.64(12)
B6 B11 B7 107.71(15)
B10 B11 B7 109.17(16)
B12 B11 B7 60.06(13)
C2 B11 H11 125.3
B6 B11 H11 121.1
B10 B11 H11 121.2
B12 B11 H11 121.5
B7 B11 H11 121.8
B8 B12 B9 60.77(13)
B8 B12 B11 113.50(15)
B9 B12 B11 107.26(17)
B8 B12 B7 63.79(13)
B9 B12 B7 109.16(15)
B11 B12 B7 61.07(13)
B8 B12 B10 110.17(16)
B9 B12 B10 59.20(14)
B11 B12 B10 58.54(14)
B7 B12 B10 107.51(16)
B8 B12 H12A 117.6
B9 B12 H12A 122.5
B11 B12 H12A 120.8
B7 B12 H12A 120.4
B10 B12 H12A 122.8

loop_
_geom_bond_atom_site_label_1
_geom_bond_atom_site_label_2
_geom_bond_site_symmetry_2
_geom_bond_distance
_geom_bond_publ_flag
Pd3 B7 . 2.212(2) ?
Pd3 P1 . 2.2275(5) ?
Pd3 B8 . 2.229(2) ?
Pd3 B4 . 2.278(2) ?
Pd3 C1 . 2.304(2) ?
Pd3 Cl1 . 2.3751(5) ?
Pd3 C2 . 2.478(2) ?
S1 C3 . 1.787(2) ?
S1 C4 . 1.796(2) ?
S1 B4 . 1.896(2) ?
P1 C11 . 1.806(2) ?
P1 C17 . 1.809(2) ?
P1 C18 . 1.815(2) ?
C1 C2 . 1.561(2) ?
C1 B4 . 1.697(3) ?
C1 B5 . 1.733(3) ?
C1 B6 . 1.778(3) ?
C1 H1 . 1.10 ?
C2 B11 . 1.667(3) ?
C2 B6 . 1.678(3) ?
C2 B7 . 1.686(3) ?
C2 H2 . 1.10 ?
C3 H3A . 0.96 ?
C3 H3B . 0.96 ?
C3 H3C . 0.96 ?
C4 H4A . 0.96 ?
C4 H4B . 0.96 ?
C4 H4C . 0.96 ?
C11 C12 . 1.382(3) ?
C11 C16 . 1.391(3) ?
C12 C13 . 1.380(3) ?
C12 H12 . 0.93 ?
C13 C14 . 1.374(4) ?
C13 H13 . 0.93 ?
C14 C15 . 1.365(4) ?
C14 H14 . 0.93 ?
C15 C16 . 1.383(4) ?
C15 H15 . 0.93 ?
C16 H16 . 0.93 ?
C17 H17A . 0.96 ?
C17 H17B . 0.96 ?
C17 H17C . 0.96 ?
C18 H18A . 0.96 ?
C18 H18B . 0.96 ?
C18 H18C . 0.96 ?
B4 B5 . 1.753(3) ?
B4 B9 . 1.754(3) ?
B4 B8 . 1.764(3) ?
B5 B9 . 1.777(3) ?
B5 B10 . 1.780(3) ?
B5 B6 . 1.783(3) ?
B5 H5 . 1.10 ?
B6 B11 . 1.745(3) ?
B6 B10 . 1.759(3) ?
B6 H6 . 1.10 ?
B7 B12 . 1.802(3) ?
B7 B11 . 1.820(3) ?
B7 B8 . 1.891(3) ?
B7 H7 . 1.10 ?
B8 B12 . 1.777(3) ?
B8 B9 . 1.799(3) ?
B8 H8 . 1.10 ?
B9 B10 . 1.775(3) ?
B9 B12 . 1.779(3) ?
B9 H9 . 1.10 ?
B10 B11 . 1.757(4) ?
B10 B12 . 1.813(4) ?
B10 H10 . 1.10 ?
B11 B12 . 1.781(3) ?
B11 H11 . 1.10 ?
B12 H12A . 1.10 ?

loop_
_geom_hbond_atom_site_label_D
_geom_hbond_atom_site_label_H
_geom_hbond_atom_site_label_A
_geom_hbond_site_symmetry_A
_geom_hbond_distance_DH
_geom_hbond_distance_HA
_geom_hbond_distance_DA
_geom_hbond_angle_DHA
_geom_hbond_publ_flag
C2 H2 Cl1 3_665 1.10 2.60 3.540(2) 142 no

loop_
_geom_torsion_atom_site_label_1
_geom_torsion_atom_site_label_2
_geom_torsion_atom_site_label_3
_geom_torsion_atom_site_label_4
_geom_torsion
B7 Pd3 P1 C11 86.05(9)
B8 Pd3 P1 C11 136.67(9)
B4 Pd3 P1 C11 163.22(11)
C1 Pd3 P1 C11 54.47(17)
Cl1 Pd3 P1 C11 -70.94(7)
C2 Pd3 P1 C11 54.48(9)
B7 Pd3 P1 C17 -155.09(13)
B8 Pd3 P1 C17 -104.47(13)
B4 Pd3 P1 C17 -77.92(15)
C1 Pd3 P1 C17 173.33(19)
Cl1 Pd3 P1 C17 47.93(12)
C2 Pd3 P1 C17 173.35(13)
B7 Pd3 P1 C18 -35.07(11)
B8 Pd3 P1 C18 15.55(11)
B4 Pd3 P1 C18 42.10(13)
C1 Pd3 P1 C18 -66.65(18)
Cl1 Pd3 P1 C18 167.95(10)
C2 Pd3 P1 C18 -66.63(11)
B7 Pd3 C1 C2 -33.57(10)
P1 Pd3 C1 C2 0.0(2)
B8 Pd3 C1 C2 -86.32(10)
B4 Pd3 C1 C2 -126.59(13)
Cl1 Pd3 C1 C2 124.77(9)
B7 Pd3 C1 B4 93.01(11)
P1 Pd3 C1 B4 126.61(15)
B8 Pd3 C1 B4 40.27(10)
Cl1 Pd3 C1 B4 -108.64(9)
C2 Pd3 C1 B4 126.59(13)
B7 Pd3 C1 B5 72.81(15)
P1 Pd3 C1 B5 106.40(18)
B8 Pd3 C1 B5 20.06(15)
B4 Pd3 C1 B5 -20.21(13)
Cl1 Pd3 C1 B5 -128.85(14)
C2 Pd3 C1 B5 106.38(17)
B7 Pd3 C1 B6 -8.72(15)
P1 Pd3 C1 B6 24.9(3)
B8 Pd3 C1 B6 -61.46(16)
B4 Pd3 C1 B6 -101.73(18)
Cl1 Pd3 C1 B6 149.62(15)
C2 Pd3 C1 B6 24.85(14)
B4 C1 C2 B11 59.5(2)
B5 C1 C2 B11 -8.1(2)
B6 C1 C2 B11 -43.37(15)
Pd3 C1 C2 B11 115.66(14)
B4 C1 C2 B6 102.86(16)
B5 C1 C2 B6 35.26(15)
Pd3 C1 C2 B6 159.03(11)
B4 C1 C2 B7 -10.7(2)
B5 C1 C2 B7 -78.32(17)
B6 C1 C2 B7 -113.57(16)
Pd3 C1 C2 B7 45.46(12)
B4 C1 C2 Pd3 -56.17(12)
B5 C1 C2 Pd3 -123.78(13)
B6 C1 C2 Pd3 -159.03(11)
B7 Pd3 C2 C1 128.42(14)
P1 Pd3 C2 C1 -179.99(7)
B8 Pd3 C2 C1 83.57(10)
B4 Pd3 C2 C1 35.69(10)
Cl1 Pd3 C2 C1 -65.81(10)
B7 Pd3 C2 B11 25.60(15)
P1 Pd3 C2 B11 77.19(15)
B8 Pd3 C2 B11 -19.25(15)
B4 Pd3 C2 B11 -67.13(15)
C1 Pd3 C2 B11 -102.82(17)
Cl1 Pd3 C2 B11 -168.63(13)
B7 Pd3 C2 B6 104.03(18)
P1 Pd3 C2 B6 155.62(13)
B8 Pd3 C2 B6 59.18(16)
B4 Pd3 C2 B6 11.30(15)
C1 Pd3 C2 B6 -24.39(14)
Cl1 Pd3 C2 B6 -90.20(15)
P1 Pd3 C2 B7 51.59(11)
B8 Pd3 C2 B7 -44.85(11)
B4 Pd3 C2 B7 -92.73(11)
C1 Pd3 C2 B7 -128.42(14)
Cl1 Pd3 C2 B7 165.78(10)
C17 P1 C11 C12 147.65(19)
C18 P1 C11 C12 37.9(2)
Pd3 P1 C11 C12 -89.51(17)
C17 P1 C11 C16 -37.1(2)
C18 P1 C11 C16 -146.89(18)
Pd3 P1 C11 C16 85.73(17)
C16 C11 C12 C13 -0.4(4)
P1 C11 C12 C13 174.9(2)
C11 C12 C13 C14 0.1(4)
C12 C13 C14 C15 0.3(4)
C13 C14 C15 C16 -0.5(4)
C14 C15 C16 C11 0.2(4)
C12 C11 C16 C15 0.2(3)
P1 C11 C16 C15 -175.09(19)
C2 C1 B4 B5 -100.15(17)
B6 C1 B4 B5 -33.26(15)
Pd3 C1 B4 B5 -161.42(12)
C2 C1 B4 B9 -58.13(19)
B5 C1 B4 B9 42.02(14)
B6 C1 B4 B9 8.8(2)
Pd3 C1 B4 B9 -119.40(13)
C2 C1 B4 B8 6.1(2)
B5 C1 B4 B8 106.23(16)
B6 C1 B4 B8 72.97(18)
Pd3 C1 B4 B8 -55.19(11)
C2 C1 B4 S1 160.58(13)
B5 C1 B4 S1 -99.28(15)
B6 C1 B4 S1 -132.54(14)
Pd3 C1 B4 S1 99.30(11)
C2 C1 B4 Pd3 61.27(13)
B5 C1 B4 Pd3 161.42(12)
B6 C1 B4 Pd3 128.16(14)
C3 S1 B4 C1 -128.38(15)
C4 S1 B4 C1 125.91(14)
C3 S1 B4 B5 166.21(14)
C4 S1 B4 B5 60.50(15)
C3 S1 B4 B9 98.68(18)
C4 S1 B4 B9 -7.03(19)
C3 S1 B4 B8 17.6(2)
C4 S1 B4 B8 -88.1(2)
C3 S1 B4 Pd3 -54.19(12)
C4 S1 B4 Pd3 -159.90(11)
B7 Pd3 B4 C1 -74.14(10)
P1 Pd3 B4 C1 -157.01(7)
B8 Pd3 B4 C1 -119.84(13)
Cl1 Pd3 B4 C1 81.53(9)
C2 Pd3 B4 C1 -31.36(8)
B7 Pd3 B4 B5 -54.07(16)
P1 Pd3 B4 B5 -136.94(12)
B8 Pd3 B4 B5 -99.77(18)
C1 Pd3 B4 B5 20.07(13)
Cl1 Pd3 B4 B5 101.60(15)
C2 Pd3 B4 B5 -11.29(14)
B7 Pd3 B4 B9 21.59(15)
P1 Pd3 B4 B9 -61.28(18)
B8 Pd3 B4 B9 -24.11(14)
C1 Pd3 B4 B9 95.73(17)
Cl1 Pd3 B4 B9 177.26(13)
C2 Pd3 B4 B9 64.37(14)
B7 Pd3 B4 B8 45.70(11)
P1 Pd3 B4 B8 -37.17(14)
C1 Pd3 B4 B8 119.84(13)
Cl1 Pd3 B4 B8 -158.63(9)
C2 Pd3 B4 B8 88.48(10)
B7 Pd3 B4 S1 175.18(11)
P1 Pd3 B4 S1 92.31(11)
B8 Pd3 B4 S1 129.47(14)
C1 Pd3 B4 S1 -110.68(12)
Cl1 Pd3 B4 S1 -29.16(9)
C2 Pd3 B4 S1 -142.05(10)
C2 C1 B5 B4 110.08(15)
B6 C1 B5 B4 144.89(16)
Pd3 C1 B5 B4 21.29(14)
C2 C1 B5 B9 69.28(17)
B4 C1 B5 B9 -40.79(13)
B6 C1 B5 B9 104.10(16)
Pd3 C1 B5 B9 -19.5(2)
C2 C1 B5 B10 7.56(19)
B4 C1 B5 B10 -102.52(16)
B6 C1 B5 B10 42.38(15)
Pd3 C1 B5 B10 -81.23(17)
C2 C1 B5 B6 -34.82(15)
B4 C1 B5 B6 -144.89(16)
Pd3 C1 B5 B6 -123.61(15)
B9 B4 B5 C1 -132.47(15)
B8 B4 B5 C1 -96.52(15)
S1 B4 B5 C1 107.96(13)
Pd3 B4 B5 C1 -21.67(14)
C1 B4 B5 B9 132.47(15)
B8 B4 B5 B9 35.95(15)
S1 B4 B5 B9 -119.57(14)
Pd3 B4 B5 B9 110.80(16)
C1 B4 B5 B10 95.29(16)
B9 B4 B5 B10 -37.18(15)
B8 B4 B5 B10 -1.2(2)
S1 B4 B5 B10 -156.75(13)
Pd3 B4 B5 B10 73.63(19)
C1 B4 B5 B6 32.37(14)
B9 B4 B5 B6 -100.10(18)
B8 B4 B5 B6 -64.14(19)
S1 B4 B5 B6 140.33(14)
Pd3 B4 B5 B6 10.7(2)
C1 C2 B6 B11 -134.83(15)
B7 C2 B6 B11 -37.84(16)
Pd3 C2 B6 B11 -110.74(16)
C1 C2 B6 B10 -94.88(16)
B11 C2 B6 B10 39.96(15)
B7 C2 B6 B10 2.1(2)
Pd3 C2 B6 B10 -70.78(19)
B11 C2 B6 C1 134.83(15)
B7 C2 B6 C1 96.99(16)
Pd3 C2 B6 C1 24.10(13)
C1 C2 B6 B5 -32.59(14)
B11 C2 B6 B5 102.25(17)
B7 C2 B6 B5 64.4(2)
Pd3 C2 B6 B5 -8.5(2)
B4 C1 B6 C2 -108.48(16)
B5 C1 B6 C2 -141.89(16)
Pd3 C1 B6 C2 -28.26(15)
C2 C1 B6 B11 37.72(13)
B4 C1 B6 B11 -70.76(18)
B5 C1 B6 B11 -104.18(16)
Pd3 C1 B6 B11 9.5(2)
C2 C1 B6 B10 99.13(17)
B4 C1 B6 B10 -9.3(2)
B5 C1 B6 B10 -42.76(15)
Pd3 C1 B6 B10 70.9(2)
C2 C1 B6 B5 141.89(16)
B4 C1 B6 B5 33.42(15)
Pd3 C1 B6 B5 113.64(17)
C1 B5 B6 C2 30.66(13)
B4 B5 B6 C2 -0.8(2)
B9 B5 B6 C2 -64.40(18)
B10 B5 B6 C2 -99.61(17)
C1 B5 B6 B11 91.04(16)
B4 B5 B6 B11 59.6(2)
B9 B5 B6 B11 -4.0(2)
B10 B5 B6 B11 -39.23(16)
C1 B5 B6 B10 130.27(16)
B4 B5 B6 B10 98.79(18)
B9 B5 B6 B10 35.21(16)
B4 B5 B6 C1 -31.47(14)
B9 B5 B6 C1 -95.06(15)
B10 B5 B6 C1 -130.27(16)
C1 C2 B7 B12 70.10(17)
B11 C2 B7 B12 -38.35(15)
B6 C2 B7 B12 -1.6(2)
Pd3 C2 B7 B12 117.90(14)
C1 C2 B7 B11 108.45(16)
B6 C2 B7 B11 36.79(16)
Pd3 C2 B7 B11 156.26(13)
C1 C2 B7 B8 10.50(19)
B11 C2 B7 B8 -97.96(17)
B6 C2 B7 B8 -61.2(2)
Pd3 C2 B7 B8 58.30(11)
C1 C2 B7 Pd3 -47.80(12)
B11 C2 B7 Pd3 -156.26(13)
B6 C2 B7 Pd3 -119.47(14)
P1 Pd3 B7 C2 -140.21(9)
B8 Pd3 B7 C2 117.34(14)
B4 Pd3 B7 C2 75.36(10)
C1 Pd3 B7 C2 30.71(9)
Cl1 Pd3 B7 C2 -32.3(2)
P1 Pd3 B7 B12 122.00(15)
B8 Pd3 B7 B12 19.56(14)
B4 Pd3 B7 B12 -22.43(15)
C1 Pd3 B7 B12 -67.08(16)
Cl1 Pd3 B7 B12 -130.07(15)
C2 Pd3 B7 B12 -97.79(19)
P1 Pd3 B7 B11 -165.81(16)
B8 Pd3 B7 B11 91.74(19)
B4 Pd3 B7 B11 49.76(17)
C1 Pd3 B7 B11 5.11(16)
Cl1 Pd3 B7 B11 -57.9(3)
C2 Pd3 B7 B11 -25.60(14)
P1 Pd3 B7 B8 102.45(9)
B4 Pd3 B7 B8 -41.98(10)
C1 Pd3 B7 B8 -86.63(10)
Cl1 Pd3 B7 B8 -149.63(13)
C2 Pd3 B7 B8 -117.34(14)
C1 B4 B8 B12 -59.40(17)
B5 B4 B8 B12 4.40(19)
B9 B4 B8 B12 40.10(14)
S1 B4 B8 B12 152.54(16)
Pd3 B4 B8 B12 -116.83(14)
C1 B4 B8 B9 -99.50(15)
B5 B4 B8 B9 -35.70(14)
S1 B4 B8 B9 112.43(19)
Pd3 B4 B8 B9 -156.93(13)
C1 B4 B8 B7 0.92(17)
B5 B4 B8 B7 64.71(17)
B9 B4 B8 B7 100.42(15)
S1 B4 B8 B7 -147.15(15)
Pd3 B4 B8 B7 -56.52(11)
C1 B4 B8 Pd3 57.44(11)
B5 B4 B8 Pd3 121.23(14)
B9 B4 B8 Pd3 156.93(13)
S1 B4 B8 Pd3 -90.63(16)
C2 B7 B8 B4 -6.85(19)
B12 B7 B8 B4 -100.42(17)
B11 B7 B8 B4 -66.44(17)
Pd3 B7 B8 B4 59.37(11)
C2 B7 B8 B12 93.57(17)
B11 B7 B8 B12 33.98(15)
Pd3 B7 B8 B12 159.79(14)
C2 B7 B8 B9 53.67(18)
B12 B7 B8 B9 -39.90(15)
B11 B7 B8 B9 -5.92(18)
Pd3 B7 B8 B9 119.89(13)
C2 B7 B8 Pd3 -66.22(12)
B12 B7 B8 Pd3 -159.79(14)
B11 B7 B8 Pd3 -125.81(14)
B7 Pd3 B8 B4 -114.75(14)
P1 Pd3 B8 B4 158.78(8)
C1 Pd3 B8 B4 -38.14(9)
Cl1 Pd3 B8 B4 41.72(16)
C2 Pd3 B8 B4 -77.28(10)
B7 Pd3 B8 B12 -19.93(15)
P1 Pd3 B8 B12 -106.40(15)
B4 Pd3 B8 B12 94.82(18)
C1 Pd3 B8 B12 56.68(16)
Cl1 Pd3 B8 B12 136.54(13)
C2 Pd3 B8 B12 17.54(15)
B7 Pd3 B8 B9 -91.18(17)
P1 Pd3 B8 B9 -177.65(14)
B4 Pd3 B8 B9 23.57(13)
C1 Pd3 B8 B9 -14.57(14)
Cl1 Pd3 B8 B9 65.3(2)
C2 Pd3 B8 B9 -53.71(15)
P1 Pd3 B8 B7 -86.47(9)
B4 Pd3 B8 B7 114.75(14)
C1 Pd3 B8 B7 76.61(10)
Cl1 Pd3 B8 B7 156.47(10)
C2 Pd3 B8 B7 37.47(10)
C1 B4 B9 B10 -4.4(2)
B5 B4 B9 B10 37.34(16)
B8 B4 B9 B10 -104.29(18)
S1 B4 B9 B10 131.95(16)
Pd3 B4 B9 B10 -79.27(19)
C1 B4 B9 B5 -41.70(14)
B8 B4 B9 B5 -141.63(16)
S1 B4 B9 B5 94.61(17)
Pd3 B4 B9 B5 -116.61(16)
C1 B4 B9 B12 59.82(18)
B5 B4 B9 B12 101.52(17)
B8 B4 B9 B12 -40.11(15)
S1 B4 B9 B12 -163.87(15)
Pd3 B4 B9 B12 -15.1(2)
C1 B4 B9 B8 99.93(15)
B5 B4 B9 B8 141.63(16)
S1 B4 B9 B8 -123.75(17)
Pd3 B4 B9 B8 25.02(13)
C1 B5 B9 B4 40.13(13)
B10 B5 B9 B4 138.24(17)
B6 B5 B9 B4 103.32(16)
C1 B5 B9 B10 -98.12(16)
B4 B5 B9 B10 -138.24(17)
B6 B5 B9 B10 -34.92(15)
C1 B5 B9 B12 -57.32(18)
B4 B5 B9 B12 -97.44(16)
B10 B5 B9 B12 40.80(16)
B6 B5 B9 B12 5.9(2)
C1 B5 B9 B8 5.67(19)
B4 B5 B9 B8 -34.46(14)
B10 B5 B9 B8 103.78(17)
B6 B5 B9 B8 68.86(18)
B12 B8 B9 B4 -133.76(15)
B7 B8 B9 B4 -94.31(14)
Pd3 B8 B9 B4 -25.72(14)
B4 B8 B9 B10 98.88(17)
B12 B8 B9 B10 -34.88(16)
B7 B8 B9 B10 4.57(19)
Pd3 B8 B9 B10 73.15(19)
B4 B8 B9 B5 34.47(14)
B12 B8 B9 B5 -99.29(17)
B7 B8 B9 B5 -59.84(18)
Pd3 B8 B9 B5 8.7(2)
B4 B8 B9 B12 133.76(15)
B7 B8 B9 B12 39.45(14)
Pd3 B8 B9 B12 108.03(17)
C2 B6 B10 B11 -38.99(15)
C1 B6 B10 B11 -94.22(16)
B5 B6 B10 B11 -135.86(17)
C2 B6 B10 B9 61.3(2)
B11 B6 B10 B9 100.32(19)
C1 B6 B10 B9 6.1(2)
B5 B6 B10 B9 -35.54(16)
C2 B6 B10 B5 96.87(16)
B11 B6 B10 B5 135.86(17)
C1 B6 B10 B5 41.64(14)
C2 B6 B10 B12 -1.7(2)
B11 B6 B10 B12 37.32(16)
C1 B6 B10 B12 -56.90(19)
B5 B6 B10 B12 -98.54(17)
B4 B9 B10 B11 62.0(2)
B5 B9 B10 B11 99.10(17)
B12 B9 B10 B11 -35.58(16)
B8 B9 B10 B11 -1.4(2)
B4 B9 B10 B6 -1.3(2)
B5 B9 B10 B6 35.75(16)
B12 B9 B10 B6 -98.93(19)
B8 B9 B10 B6 -64.8(2)
B4 B9 B10 B5 -37.08(15)
B12 B9 B10 B5 -134.68(16)
B8 B9 B10 B5 -100.51(16)
B4 B9 B10 B12 97.60(17)
B5 B9 B10 B12 134.68(16)
B8 B9 B10 B12 34.17(15)
C1 B5 B10 B11 -4.4(2)
B4 B5 B10 B11 -65.0(2)
B9 B5 B10 B11 -102.01(19)
B6 B5 B10 B11 38.81(16)
C1 B5 B10 B6 -43.20(14)
B4 B5 B10 B6 -103.78(17)
B9 B5 B10 B6 -140.82(17)
C1 B5 B10 B9 97.62(16)
B4 B5 B10 B9 37.04(15)
B6 B5 B10 B9 140.82(17)
C1 B5 B10 B12 58.14(19)
B4 B5 B10 B12 -2.4(2)
B9 B5 B10 B12 -39.48(15)
B6 B5 B10 B12 101.34(18)
C1 C2 B11 B6 45.01(15)
B7 C2 B11 B6 143.45(16)
Pd3 C2 B11 B6 119.04(15)
C1 C2 B11 B10 4.9(2)
B6 C2 B11 B10 -40.14(16)
B7 C2 B11 B10 103.31(17)
Pd3 C2 B11 B10 78.90(19)
C1 C2 B11 B12 -59.2(2)
B6 C2 B11 B12 -104.19(18)
B7 C2 B11 B12 39.26(16)
Pd3 C2 B11 B12 14.9(2)
C1 C2 B11 B7 -98.44(16)
B6 C2 B11 B7 -143.45(16)
Pd3 C2 B11 B7 -24.41(13)
B10 B6 B11 C2 -134.27(16)
C1 B6 B11 C2 -35.39(12)
B5 B6 B11 C2 -95.00(15)
C2 B6 B11 B10 134.27(16)
C1 B6 B11 B10 98.88(15)
B5 B6 B11 B10 39.28(15)
C2 B6 B11 B12 95.58(17)
B10 B6 B11 B12 -38.69(16)
C1 B6 B11 B12 60.19(19)
B5 B6 B11 B12 0.6(2)
C2 B6 B11 B7 31.88(14)
B10 B6 B11 B7 -102.40(17)
C1 B6 B11 B7 -3.52(18)
B5 B6 B11 B7 -63.12(19)
B6 B10 B11 C2 39.44(14)
B9 B10 B11 C2 -63.1(2)
B5 B10 B11 C2 0.2(2)
B12 B10 B11 C2 -98.51(17)
B9 B10 B11 B6 -102.52(17)
B5 B10 B11 B6 -39.28(16)
B12 B10 B11 B6 -137.95(16)
B6 B10 B11 B12 137.95(16)
B9 B10 B11 B12 35.43(15)
B5 B10 B11 B12 98.67(18)
B6 B10 B11 B7 99.93(17)
B9 B10 B11 B7 -2.6(2)
B5 B10 B11 B7 60.7(2)
B12 B10 B11 B7 -38.02(15)
B12 B7 B11 C2 135.01(16)
B8 B7 B11 C2 101.62(15)
Pd3 B7 B11 C2 30.37(16)
C2 B7 B11 B6 -32.36(14)
B12 B7 B11 B6 102.65(18)
B8 B7 B11 B6 69.26(18)
Pd3 B7 B11 B6 -2.0(2)
C2 B7 B11 B10 -96.28(18)
B12 B7 B11 B10 38.73(16)
B8 B7 B11 B10 5.3(2)
Pd3 B7 B11 B10 -65.9(2)
C2 B7 B11 B12 -135.01(16)
B8 B7 B11 B12 -33.39(14)
Pd3 B7 B11 B12 -104.63(19)
B4 B8 B12 B9 -39.74(14)
B7 B8 B12 B9 -134.00(16)
Pd3 B8 B12 B9 -112.94(16)
B4 B8 B12 B11 57.6(2)
B9 B8 B12 B11 97.32(19)
B7 B8 B12 B11 -36.68(17)
Pd3 B8 B12 B11 -15.6(2)
B4 B8 B12 B7 94.26(15)
B9 B8 B12 B7 134.00(16)
Pd3 B8 B12 B7 21.06(15)
B4 B8 B12 B10 -5.9(2)
B9 B8 B12 B10 33.84(15)
B7 B8 B12 B10 -100.16(17)
Pd3 B8 B12 B10 -79.1(2)
B4 B9 B12 B8 40.11(14)
B10 B9 B12 B8 142.52(16)
B5 B9 B12 B8 102.30(16)
B4 B9 B12 B11 -67.63(19)
B10 B9 B12 B11 34.78(15)
B5 B9 B12 B11 -5.4(2)
B8 B9 B12 B11 -107.74(17)
B4 B9 B12 B7 -3.0(2)
B10 B9 B12 B7 99.42(18)
B5 B9 B12 B7 59.2(2)
B8 B9 B12 B7 -43.10(15)
B4 B9 B12 B10 -102.41(16)
B5 B9 B12 B10 -40.22(15)
B8 B9 B12 B10 -142.52(16)
C2 B11 B12 B8 -0.3(2)
B6 B11 B12 B8 -62.0(2)
B10 B11 B12 B8 -100.07(19)
B7 B11 B12 B8 37.76(17)
C2 B11 B12 B9 64.7(2)
B6 B11 B12 B9 3.0(2)
B10 B11 B12 B9 -35.06(15)
B7 B11 B12 B9 102.77(17)
C2 B11 B12 B7 -38.09(14)
B6 B11 B12 B7 -99.73(17)
B10 B11 B12 B7 -137.83(16)
C2 B11 B12 B10 99.74(17)
B6 B11 B12 B10 38.09(15)
B7 B11 B12 B10 137.83(16)
C2 B7 B12 B8 -104.01(15)
B11 B7 B12 B8 -141.25(16)
Pd3 B7 B12 B8 -21.14(15)
C2 B7 B12 B9 -62.36(19)
B11 B7 B12 B9 -99.60(18)
B8 B7 B12 B9 41.65(15)
Pd3 B7 B12 B9 20.5(2)
C2 B7 B12 B11 37.24(14)
B8 B7 B12 B11 141.25(16)
Pd3 B7 B12 B11 120.11(17)
C2 B7 B12 B10 0.3(2)
B11 B7 B12 B10 -36.91(15)
B8 B7 B12 B10 104.34(17)
Pd3 B7 B12 B10 83.20(19)
B11 B10 B12 B8 105.86(17)
B6 B10 B12 B8 68.7(2)
B9 B10 B12 B8 -34.45(15)
B5 B10 B12 B8 5.3(2)
B11 B10 B12 B9 140.31(16)
B6 B10 B12 B9 103.12(17)
B5 B10 B12 B9 39.74(15)
B6 B10 B12 B11 -37.19(15)
B9 B10 B12 B11 -140.31(16)
B5 B10 B12 B11 -100.57(17)
B11 B10 B12 B7 38.04(15)
B6 B10 B12 B7 0.8(2)
B9 B10 B12 B7 -102.28(17)
B5 B10 B12 B7 -62.5(2)
